data_8105100
loop_
_publ_author_name
'Tan, Yee Seng'
'Tiekink, Edward R.T.'

_publ_section_title
;
 Crystal structure of catena-[(bis(O,O&#x2032;-diethyl
 dithiophosphato-S,S&#x2032;)-\m2-1,2-bis(4-pyridylmethylene)hydrazine-N,N&#x2032;)cadmium(II)],
 {C20H30CdN4O4P2S4}n
;
_journal_issue 2
_journal_name_full 'Zeitschrift f\"ur Kristallographie - New Crystal Structures'
_journal_page_first 335
_journal_page_last 337
_journal_paper_doi 10.1515/ncrs-2019-0653
_journal_volume 235
_journal_year 2020
_chemical_formula_moiety 'C20 H30 Cd N4 O4 P2 S4'
_chemical_formula_sum 'C20 H30 Cd N4 O4 P2 S4'
_chemical_formula_weight 693.06
_space_group_crystal_system triclinic
_space_group_IT_number 2
_space_group_name_Hall '-P 1'
_space_group_name_H-M_alt 'P -1'
_atom_sites_solution_hydrogens geom
_atom_sites_solution_primary direct
_atom_sites_solution_secondary difmap
_audit_creation_method SHELXL-2018/3
_cell_angle_alpha 63.153(2)
_cell_angle_beta 64.193(2)
_cell_angle_gamma 62.710(2)
_cell_formula_units_Z 1
_cell_length_a 9.3353(2)
_cell_length_b 9.7725(2)
_cell_length_c 10.6884(2)
_cell_measurement_reflns_used 15116
_cell_measurement_temperature 100(2)
_cell_measurement_theta_max 76.2600
_cell_measurement_theta_min 4.8150
_cell_volume 740.43(3)
_computing_cell_refinement 'CrysAlisPro [1]'
_computing_data_collection 'CrysAlisPro [1]'
_computing_data_reduction 'CrysAlisPro [1]'
_computing_molecular_graphics 'ORTEP-3 for Windows [4]'
_computing_publication_material 'SHELXL-2018/3 [3]'
_computing_structure_refinement 'SHELXL-2018/3 [3]'
_computing_structure_solution 'SHELXS-97 [2]'
_diffrn_ambient_temperature 100(2)
_diffrn_detector_area_resol_mean 5.2558
_diffrn_measured_fraction_theta_full 1.000
_diffrn_measured_fraction_theta_max 1.000
_diffrn_measurement_device_type 'XtaLAB Synergy, Dualflex, AtlasS2'
_diffrn_measurement_method '\w scans'
_diffrn_radiation_type CuK\a
_diffrn_radiation_wavelength 1.54184
_diffrn_reflns_av_R_equivalents 0.0217
_diffrn_reflns_av_unetI/netI 0.0117
_diffrn_reflns_Laue_measured_fraction_full 1.000
_diffrn_reflns_Laue_measured_fraction_max 1.000
_diffrn_reflns_limit_h_max 9
_diffrn_reflns_limit_h_min -11
_diffrn_reflns_limit_k_max 11
_diffrn_reflns_limit_k_min -11
_diffrn_reflns_limit_l_max 10
_diffrn_reflns_limit_l_min -12
_diffrn_reflns_number 17287
_diffrn_reflns_point_group_measured_fraction_full 1.000
_diffrn_reflns_point_group_measured_fraction_max 1.000
_diffrn_reflns_theta_full 67.028
_diffrn_reflns_theta_max 67.028
_diffrn_reflns_theta_min 4.842
_diffrn_source 'micro-focus sealed X-ray tube'
_exptl_absorpt_coefficient_mu 9.841
_exptl_absorpt_correction_T_max 0.823
_exptl_absorpt_correction_T_min 0.301
_exptl_absorpt_correction_type gaussian
_exptl_absorpt_process_details 'CrysAlisPro [1]'
_exptl_crystal_colour yellow
_exptl_crystal_density_diffrn 1.554
_exptl_crystal_description prism
_exptl_crystal_F_000 352
_exptl_crystal_size_max 0.184
_exptl_crystal_size_mid 0.110
_exptl_crystal_size_min 0.087
_refine_diff_density_max 0.293
_refine_diff_density_min -0.481
_refine_diff_density_rms 0.066
_refine_ls_extinction_coef .
_refine_ls_extinction_method none
_refine_ls_goodness_of_fit_ref 1.032
_refine_ls_hydrogen_treatment constr
_refine_ls_matrix_type full
_refine_ls_number_parameters 162
_refine_ls_number_reflns 2640
_refine_ls_number_restraints 0
_refine_ls_restrained_S_all 1.032
_refine_ls_R_factor_all 0.0171
_refine_ls_R_factor_gt 0.0171
_refine_ls_shift/su_max 0.000
_refine_ls_shift/su_mean 0.000
_refine_ls_structure_factor_coef Fsqd
_refine_ls_weighting_details 'w=1/[\s^2^(Fo^2^)+(0.0295P)^2^+0.4035P] where P=(Fo^2^+2Fc^2^)/3'
_refine_ls_weighting_scheme calc
_refine_ls_wR_factor_gt 0.0465
_refine_ls_wR_factor_ref 0.0465
_reflns_Friedel_coverage 0.000
_reflns_Friedel_fraction_full .
_reflns_Friedel_fraction_max .
_reflns_number_gt 2640
_reflns_number_total 2640
_reflns_threshold_expression 'I > 2\s(I)'
_cod_data_source_file suppl_ncrs-2019-0653_suppl.cif
_cod_data_source_block shelx
_cod_database_code 8105100
_shelx_shelxl_version_number 2018/3
_shelx_space_group_comment
;
The symmetry employed for this shelxl refinement is uniquely defined
by the following loop, which should always be used as a source of
symmetry information in preference to the above space-group names.
They are only intended as comments.
;
_shelx_estimated_absorpt_t_min 0.265
_shelx_estimated_absorpt_t_max 0.481

loop_
_space_group_symop_operation_xyz
'x, y, z'
'-x, -y, -z'

loop_
_atom_site_label
_atom_site_type_symbol
_atom_site_fract_x
_atom_site_fract_y
_atom_site_fract_z
_atom_site_U_iso_or_equiv
_atom_site_adp_type
_atom_site_occupancy
_atom_site_site_symmetry_order
_atom_site_calc_flag
_atom_site_refinement_flags_posn
_atom_site_refinement_flags_adp
_atom_site_refinement_flags_occupancy
_atom_site_disorder_assembly
_atom_site_disorder_group
Cd Cd 0.500000 0.500000 1.000000 0.01659(6) Uani 1 2 d S . P . .
S1 S 0.43784(5) 0.73691(5) 0.75644(4) 0.01992(10) Uani 1 1 d . . . . .
S2 S 0.78190(5) 0.40747(5) 0.79299(4) 0.01703(9) Uani 1 1 d . . . . .
P1 P 0.66908(5) 0.61525(5) 0.66070(4) 0.01563(10) Uani 1 1 d . . . . .
O1 O 0.65337(14) 0.59094(15) 0.53066(13) 0.0214(3) Uani 1 1 d . . . . .
O2 O 0.79503(15) 0.71679(14) 0.58518(13) 0.0214(3) Uani 1 1 d . . . . .
N1 N 0.37474(18) 0.34397(17) 0.97217(16) 0.0200(3) Uani 1 1 d . . . . .
N2 N 0.01926(19) 0.05402(17) 1.01210(16) 0.0211(3) Uani 1 1 d . . . . .
C1 C 0.8052(2) 0.5068(2) 0.4358(2) 0.0272(4) Uani 1 1 d . . . . .
H1A H 0.893396 0.438216 0.486862 0.033 Uiso 1 1 calc R U . . .
H1B H 0.849115 0.586777 0.345291 0.033 Uiso 1 1 calc R U . . .
C2 C 0.7606(3) 0.4041(3) 0.3987(3) 0.0435(6) Uani 1 1 d . . . . .
H2A H 0.859683 0.350611 0.331630 0.065 Uiso 1 1 calc R U . . .
H2B H 0.670229 0.472448 0.351581 0.065 Uiso 1 1 calc R U . . .
H2C H 0.722602 0.321908 0.488372 0.065 Uiso 1 1 calc R U . . .
C3 C 0.7498(3) 0.8799(2) 0.4819(2) 0.0328(4) Uani 1 1 d . . . . .
H3A H 0.652187 0.954195 0.533556 0.039 Uiso 1 1 calc R U . . .
H3B H 0.718928 0.877899 0.405200 0.039 Uiso 1 1 calc R U . . .
C4 C 0.8977(3) 0.9366(2) 0.4146(3) 0.0391(5) Uani 1 1 d . . . . .
H4A H 0.870227 1.045995 0.344756 0.059 Uiso 1 1 calc R U . . .
H4B H 0.993353 0.862601 0.363273 0.059 Uiso 1 1 calc R U . . .
H4C H 0.926936 0.938490 0.491230 0.059 Uiso 1 1 calc R U . . .
C5 C 0.2169(3) 0.3459(3) 1.0460(2) 0.0361(5) Uani 1 1 d . . . . .
H5 H 0.150836 0.412889 1.107210 0.043 Uiso 1 1 calc R U . . .
C6 C 0.1434(3) 0.2556(3) 1.0385(2) 0.0330(5) Uani 1 1 d . . . . .
H6 H 0.030023 0.261564 1.093482 0.040 Uiso 1 1 calc R U . . .
C7 C 0.2358(2) 0.1576(2) 0.95107(19) 0.0206(3) Uani 1 1 d . . . . .
C8 C 0.3986(3) 0.1568(3) 0.8726(3) 0.0456(6) Uani 1 1 d . . . . .
H8 H 0.466819 0.091970 0.809652 0.055 Uiso 1 1 calc R U . . .
C9 C 0.4625(3) 0.2513(3) 0.8861(3) 0.0394(5) Uani 1 1 d . . . . .
H9 H 0.574927 0.249402 0.830795 0.047 Uiso 1 1 calc R U . . .
C10 C 0.1685(2) 0.0547(2) 0.9409(2) 0.0239(4) Uani 1 1 d . . . . .
H10 H 0.238062 -0.012362 0.879892 0.029 Uiso 1 1 calc R U . . .

loop_
_atom_site_aniso_label
_atom_site_aniso_U_11
_atom_site_aniso_U_22
_atom_site_aniso_U_33
_atom_site_aniso_U_23
_atom_site_aniso_U_13
_atom_site_aniso_U_12
Cd 0.01910(10) 0.01967(10) 0.01540(9) -0.00610(6) -0.00251(6) -0.01150(7)
S1 0.01719(19) 0.0196(2) 0.0198(2) -0.00722(16) -0.00490(16) -0.00285(15)
S2 0.01560(19) 0.01610(19) 0.0195(2) -0.00575(15) -0.00464(15) -0.00547(15)
P1 0.01461(19) 0.0182(2) 0.0158(2) -0.00551(16) -0.00378(15) -0.00708(16)
O1 0.0153(6) 0.0330(7) 0.0196(6) -0.0134(5) -0.0029(5) -0.0077(5)
O2 0.0196(6) 0.0208(6) 0.0235(6) -0.0005(5) -0.0083(5) -0.0108(5)
N1 0.0242(7) 0.0213(7) 0.0205(7) -0.0060(6) -0.0068(6) -0.0123(6)
N2 0.0263(8) 0.0218(7) 0.0250(7) -0.0105(6) -0.0070(6) -0.0128(6)
C1 0.0177(8) 0.0433(11) 0.0233(9) -0.0200(8) 0.0009(7) -0.0091(8)
C2 0.0305(11) 0.0599(15) 0.0562(14) -0.0426(12) -0.0049(10) -0.0104(10)
C3 0.0317(10) 0.0236(9) 0.0386(11) 0.0061(8) -0.0177(9) -0.0141(8)
C4 0.0340(11) 0.0249(10) 0.0544(14) 0.0034(9) -0.0193(10) -0.0160(9)
C5 0.0286(10) 0.0517(13) 0.0463(12) -0.0366(11) 0.0057(9) -0.0221(9)
C6 0.0259(9) 0.0475(12) 0.0407(11) -0.0305(10) 0.0063(8) -0.0224(9)
C7 0.0242(9) 0.0209(8) 0.0221(8) -0.0072(7) -0.0069(7) -0.0109(7)
C8 0.0326(11) 0.0629(15) 0.0630(15) -0.0502(13) 0.0128(10) -0.0276(11)
C9 0.0284(10) 0.0553(14) 0.0519(13) -0.0381(12) 0.0100(9) -0.0267(10)
C10 0.0262(9) 0.0252(9) 0.0277(9) -0.0148(8) -0.0040(7) -0.0114(7)

loop_
_atom_type_symbol
_atom_type_description
_atom_type_scat_dispersion_real
_atom_type_scat_dispersion_imag
_atom_type_scat_source
C C 0.0181 0.0091 'International Tables Vol C Tables 4.2.6.8 and 6.1.1.4'
H H 0.0000 0.0000 'International Tables Vol C Tables 4.2.6.8 and 6.1.1.4'
N N 0.0311 0.0180 'International Tables Vol C Tables 4.2.6.8 and 6.1.1.4'
O O 0.0492 0.0322 'International Tables Vol C Tables 4.2.6.8 and 6.1.1.4'
P P 0.2955 0.4335 'International Tables Vol C Tables 4.2.6.8 and 6.1.1.4'
S S 0.3331 0.5567 'International Tables Vol C Tables 4.2.6.8 and 6.1.1.4'
Cd Cd 0.1185 4.6533 'International Tables Vol C Tables 4.2.6.8 and 6.1.1.4'

loop_
_geom_angle_atom_site_label_1
_geom_angle_atom_site_label_2
_geom_angle_atom_site_label_3
_geom_angle
_geom_angle_site_symmetry_1
_geom_angle_site_symmetry_3
N1 Cd N1 180.0 . 2_667
N1 Cd S1 90.27(3) . .
N1 Cd S1 89.73(3) 2_667 .
N1 Cd S1 89.73(3) . 2_667
N1 Cd S1 90.27(3) 2_667 2_667
S1 Cd S1 180.0 . 2_667
N1 Cd S2 89.70(3) . .
N1 Cd S2 90.30(3) 2_667 .
S1 Cd S2 77.898(12) . .
S1 Cd S2 102.102(12) 2_667 .
N1 Cd S2 90.30(3) . 2_667
N1 Cd S2 89.69(3) 2_667 2_667
S1 Cd S2 102.102(12) . 2_667
S1 Cd S2 77.897(12) 2_667 2_667
S2 Cd S2 180.0 . 2_667
P1 S1 Cd 83.564(18) . .
P1 S2 Cd 83.024(17) . .
O1 P1 O2 105.54(7) . .
O1 P1 S1 105.62(5) . .
O2 P1 S1 112.64(5) . .
O1 P1 S2 112.69(5) . .
O2 P1 S2 104.70(5) . .
S1 P1 S2 115.37(3) . .
C1 O1 P1 119.08(10) . .
C3 O2 P1 119.62(11) . .
C9 N1 C5 116.67(16) . .
C9 N1 Cd 121.75(12) . .
C5 N1 Cd 121.55(12) . .
C10 N2 N2 111.79(18) . 2_557
O1 C1 C2 108.35(15) . .
O1 C1 H1A 110.0 . .
C2 C1 H1A 110.0 . .
O1 C1 H1B 110.0 . .
C2 C1 H1B 110.0 . .
H1A C1 H1B 108.4 . .
C1 C2 H2A 109.5 . .
C1 C2 H2B 109.5 . .
H2A C2 H2B 109.5 . .
C1 C2 H2C 109.5 . .
H2A C2 H2C 109.5 . .
H2B C2 H2C 109.5 . .
O2 C3 C4 107.99(15) . .
O2 C3 H3A 110.1 . .
C4 C3 H3A 110.1 . .
O2 C3 H3B 110.1 . .
C4 C3 H3B 110.1 . .
H3A C3 H3B 108.4 . .
C3 C4 H4A 109.5 . .
C3 C4 H4B 109.5 . .
H4A C4 H4B 109.5 . .
C3 C4 H4C 109.5 . .
H4A C4 H4C 109.5 . .
H4B C4 H4C 109.5 . .
N1 C5 C6 123.65(18) . .
N1 C5 H5 118.2 . .
C6 C5 H5 118.2 . .
C7 C6 C5 119.48(18) . .
C7 C6 H6 120.3 . .
C5 C6 H6 120.3 . .
C6 C7 C8 117.19(17) . .
C6 C7 C10 122.67(16) . .
C8 C7 C10 120.13(16) . .
C7 C8 C9 119.67(19) . .
C7 C8 H8 120.2 . .
C9 C8 H8 120.2 . .
N1 C9 C8 123.31(18) . .
N1 C9 H9 118.3 . .
C8 C9 H9 118.3 . .
N2 C10 C7 120.95(16) . .
N2 C10 H10 119.5 . .
C7 C10 H10 119.5 . .

loop_
_geom_bond_atom_site_label_1
_geom_bond_atom_site_label_2
_geom_bond_distance
_geom_bond_site_symmetry_2
Cd N1 2.4755(13) .
Cd N1 2.4756(13) 2_667
Cd S1 2.6671(4) .
Cd S1 2.6671(4) 2_667
Cd S2 2.6821(4) .
Cd S2 2.6822(4) 2_667
S1 P1 1.9856(6) .
S2 P1 1.9934(6) .
P1 O1 1.5867(12) .
P1 O2 1.5933(12) .
O1 C1 1.465(2) .
O2 C3 1.462(2) .
N1 C9 1.324(3) .
N1 C5 1.330(2) .
N2 C10 1.266(2) .
N2 N2 1.409(3) 2_557
C1 C2 1.491(3) .
C1 H1A 0.9900 .
C1 H1B 0.9900 .
C2 H2A 0.9800 .
C2 H2B 0.9800 .
C2 H2C 0.9800 .
C3 C4 1.485(3) .
C3 H3A 0.9900 .
C3 H3B 0.9900 .
C4 H4A 0.9800 .
C4 H4B 0.9800 .
C4 H4C 0.9800 .
C5 C6 1.386(3) .
C5 H5 0.9500 .
C6 C7 1.373(3) .
C6 H6 0.9500 .
C7 C8 1.378(3) .
C7 C10 1.469(2) .
C8 C9 1.390(3) .
C8 H8 0.9500 .
C9 H9 0.9500 .
C10 H10 0.9500 .

loop_
_geom_torsion_atom_site_label_1
_geom_torsion_atom_site_label_2
_geom_torsion_atom_site_label_3
_geom_torsion_atom_site_label_4
_geom_torsion
_geom_torsion_site_symmetry_1
_geom_torsion_site_symmetry_2
_geom_torsion_site_symmetry_3
_geom_torsion_site_symmetry_4
O2 P1 O1 C1 59.32(14) . . . .
S1 P1 O1 C1 178.83(12) . . . .
S2 P1 O1 C1 -54.37(13) . . . .
O1 P1 O2 C3 62.14(15) . . . .
S1 P1 O2 C3 -52.61(15) . . . .
S2 P1 O2 C3 -178.72(13) . . . .
P1 O1 C1 C2 142.22(15) . . . .
P1 O2 C3 C4 -172.70(15) . . . .
C9 N1 C5 C6 1.0(3) . . . .
Cd N1 C5 C6 -177.33(18) . . . .
N1 C5 C6 C7 0.1(4) . . . .
C5 C6 C7 C8 -1.0(3) . . . .
C5 C6 C7 C10 178.1(2) . . . .
C6 C7 C8 C9 0.9(4) . . . .
C10 C7 C8 C9 -178.3(2) . . . .
C5 N1 C9 C8 -1.2(4) . . . .
Cd N1 C9 C8 177.2(2) . . . .
C7 C8 C9 N1 0.2(4) . . . .
N2 N2 C10 C7 -179.40(17) 2_557 . . .
C6 C7 C10 N2 1.0(3) . . . .
C8 C7 C10 N2 -180.0(2) . . . .
